data_4003745
loop_
_publ_author_name
'Zuluaga, Andr\'es Reyes'
'Brock, Aidan J.'
'Pfrunder, Michael C.'
'Phonsri, Wasinee'
'Murray, Keith S.'
'Harding, Phimphaka'
'Micallef, Aaron S.'
'Mullen, Kathleen M.'
'Clegg, Jack K.'
'Harding, David J.'
'McMurtrie, John C.'

_publ_section_title
;
 Three-Way Switchable Single-Crystal-to-Single-Crystal Solvatomorphic Spin
 Crossover in a Molecular Cocrystal
;
_journal_name_full 'Chemistry of Materials'
_journal_paper_doi 10.1021/acs.chemmater.0c03396
_journal_year 2020
_chemical_formula_moiety 'C34 H26 Fe N4 O4, C N S, C2 H3 N'
_chemical_formula_sum 'C37 H29 Fe N6 O4 S'
_chemical_formula_weight 709.57
_chemical_name_systematic
'bis(4-methoxy-2-(((quinolin-8-yl)imino)methyl)phenolato)-iron(iii) thiocyanate acetonitrile solvate'
_space_group_crystal_system triclinic
_space_group_IT_number 2
_space_group_name_Hall '-P 1'
_space_group_name_H-M_alt 'P -1'
_atom_sites_solution_hydrogens geom
_atom_sites_solution_primary dual
_audit_creation_date 2020-04-14
_audit_creation_method
;
Olex2 1.3
(compiled 2020.02.04 svn.rd84adfe8 for OlexSys, GUI svn.r6032)
;
_cell_angle_alpha 61.98(2)
_cell_angle_beta 83.451(19)
_cell_angle_gamma 70.26(2)
_cell_formula_units_Z 2
_cell_length_a 11.839(2)
_cell_length_b 12.711(3)
_cell_length_c 13.240(3)
_cell_measurement_reflns_used 2378
_cell_measurement_temperature 329.88(19)
_cell_measurement_theta_max 25.4640
_cell_measurement_theta_min 2.2410
_cell_volume 1653.1(7)
_computing_cell_refinement 'CrysAlisPro 1.171.40.37a (Rigaku OD, 2019)'
_computing_data_collection 'CrysAlisPro 1.171.40.37a (Rigaku OD, 2019)'
_computing_data_reduction 'CrysAlisPro 1.171.40.37a (Rigaku OD, 2019)'
_computing_molecular_graphics 'Olex2 1.3 (Dolomanov et al., 2009)'
_computing_publication_material 'Olex2 1.3 (Dolomanov et al., 2009)'
_computing_structure_refinement 'SHELXL 2018/3 (Sheldrick, 2015)'
_computing_structure_solution 'SHELXT 2014/5 (Sheldrick, 2014)'
_diffrn_ambient_environment air
_diffrn_ambient_temperature 329.88(19)
_diffrn_detector 'CCD plate'
_diffrn_detector_area_resol_mean 5.8140
_diffrn_detector_type 'Pilatus 300K'
_diffrn_measured_fraction_theta_full 0.999
_diffrn_measured_fraction_theta_max 0.998
_diffrn_measurement_details
;
List of Runs (angles in degrees, time in seconds):

  # Type    Start    End  Width  t~exp~   \w     \q     \k     \f   Frames
--------------------------------------------------------------------------
  1  \w      4.00  40.00   0.50    2.00    --    9.19-101.00 102.00   72
  2  \w    -26.00  18.00   0.50    2.00    --    9.19 101.00-153.00   88
  3  \w    -50.00  19.00   0.50    2.00    --  -10.75 101.00-153.00  138
  4  \w      4.00  35.00   0.50    2.00    --    9.19 -99.00-180.00   62
  5  \w    -67.00 -14.00   0.50    2.00    --    9.19 -37.00 -90.00  106
  6  \w    -42.00  26.00   0.50    2.00    --    9.19 -77.00 -90.00  136
  7  \w     39.00  65.00   0.50    2.00    --    9.19  57.00 -30.00   52
  8  \w     -4.00  24.00   0.50    2.00    --    9.19 -37.00 -90.00   56
  9  \w    -11.00  83.00   0.50    2.00    --    9.19  57.00  60.00  188
 10  \w      5.00  47.00   0.50    2.00    --    9.19 -99.00  30.00   84
 11  \w     12.00  57.00   0.50    2.00    --  -10.75  77.00 150.00   90
 12  \w    -19.00  64.00   0.50    2.00    --  -10.75  57.00   0.00  166
 13  \w    -38.00   6.00   0.50    2.00    --  -10.75  77.00 150.00   88
 14  \w    -22.00   3.00   0.50    2.00    --  -10.75 -77.00  60.00   50
 15  \w    -78.00 -53.00   0.50    2.00    --  -10.75 -77.00  60.00   50
;
_diffrn_measurement_device 'four-circle diffractometer'
_diffrn_measurement_device_type 'XtaLAB Synergy, Dualflex, Pilatus 300K'
_diffrn_measurement_method '\w scans'
_diffrn_orient_matrix_type 'CrysAlisPro convention (1999,Acta A55,543-557)'
_diffrn_orient_matrix_UB_11 -0.0551188000
_diffrn_orient_matrix_UB_12 0.0503861000
_diffrn_orient_matrix_UB_13 -0.0196312000
_diffrn_orient_matrix_UB_21 0.0290093000
_diffrn_orient_matrix_UB_22 0.0368980000
_diffrn_orient_matrix_UB_23 -0.0460514000
_diffrn_orient_matrix_UB_31 -0.0135287000
_diffrn_orient_matrix_UB_32 -0.0237723000
_diffrn_orient_matrix_UB_33 -0.0344140000
_diffrn_radiation_monochromator mirror
_diffrn_radiation_probe x-ray
_diffrn_radiation_type 'Mo K\a'
_diffrn_radiation_wavelength 0.71073
_diffrn_reflns_av_R_equivalents 0.4165
_diffrn_reflns_av_unetI/netI 0.2992
_diffrn_reflns_Laue_measured_fraction_full 0.999
_diffrn_reflns_Laue_measured_fraction_max 0.998
_diffrn_reflns_limit_h_max 15
_diffrn_reflns_limit_h_min -15
_diffrn_reflns_limit_k_max 16
_diffrn_reflns_limit_k_min -16
_diffrn_reflns_limit_l_max 17
_diffrn_reflns_limit_l_min -17
_diffrn_reflns_number 35484
_diffrn_reflns_point_group_measured_fraction_full 0.999
_diffrn_reflns_point_group_measured_fraction_max 0.998
_diffrn_reflns_theta_full 25.242
_diffrn_reflns_theta_max 28.282
_diffrn_reflns_theta_min 2.248
_diffrn_source 'micro-focus sealed X-ray tube'
_diffrn_source_type 'PhotonJet (Mo) X-ray Source'
_exptl_absorpt_coefficient_mu 0.570
_exptl_absorpt_correction_T_max 1.00000
_exptl_absorpt_correction_T_min 0.31778
_exptl_absorpt_correction_type multi-scan
_exptl_absorpt_process_details
;
CrysAlisPro 1.171.40.37a (Rigaku Oxford Diffraction, 2019)
Empirical absorption correction using spherical harmonics,
 implemented in SCALE3 ABSPACK scaling algorithm.
;
_exptl_crystal_colour 'dark brown'
_exptl_crystal_colour_modifier dark
_exptl_crystal_colour_primary brown
_exptl_crystal_density_diffrn 1.426
_exptl_crystal_description needle
_exptl_crystal_F_000 734
_exptl_crystal_preparation 'Combined equal ratios of starting materials'
_exptl_crystal_recrystallization_method 'Slow evaporation of the solvent'
_exptl_crystal_size_max 1
_exptl_crystal_size_mid 1
_exptl_crystal_size_min 1
_refine_diff_density_max 1.350
_refine_diff_density_min -1.127
_refine_diff_density_rms 0.186
_refine_ls_extinction_method none
_refine_ls_goodness_of_fit_ref 0.978
_refine_ls_hydrogen_treatment constr
_refine_ls_matrix_type full
_refine_ls_number_parameters 455
_refine_ls_number_reflns 8173
_refine_ls_number_restraints 35
_refine_ls_restrained_S_all 0.976
_refine_ls_R_factor_all 0.3241
_refine_ls_R_factor_gt 0.1452
_refine_ls_shift/su_max 1.401
_refine_ls_shift/su_mean 0.036
_refine_ls_structure_factor_coef Fsqd
_refine_ls_weighting_details 'w=1/[\s^2^(Fo^2^)+(0.2000P)^2^] where P=(Fo^2^+2Fc^2^)/3'
_refine_ls_weighting_scheme calc
_refine_ls_wR_factor_gt 0.3365
_refine_ls_wR_factor_ref 0.4864
_reflns_Friedel_coverage 0.000
_reflns_number_gt 2417
_reflns_number_total 8173
_reflns_threshold_expression 'I > 2\s(I)'
_cod_data_source_file cm0c03396_si_003.cif
_cod_data_source_block sjcm19ar07_18_330_00
_cod_database_code 4003745
_shelx_shelxl_version_number 2018/3
_chemical_oxdiff_formula 'C30 H20 N4 O4 F4 I2 S1'
_shelx_space_group_comment
;
The symmetry employed for this shelxl refinement is uniquely defined
by the following loop, which should always be used as a source of
symmetry information in preference to the above space-group names.
They are only intended as comments.
;
_shelx_estimated_absorpt_t_max 0.599
_shelx_estimated_absorpt_t_min 0.599
_reflns_odcompleteness_completeness 78.50
_reflns_odcompleteness_iscentric 1
_reflns_odcompleteness_theta 34.16
_olex2_refinement_description
;
1. Fixed Uiso
 At 1.2 times of:
  All C(H) groups
 At 1.5 times of:
  All C(H,H,H) groups
2. Restrained distances
 N7-C1A
 1.14 with sigma of 0.02
 C1B-N7
 2.593 with sigma of 0.02
 C1A-N7
 1.137 with sigma of 0.01
 C1A-C1B
 1.456 with sigma of 0.01
 N7-C1B
 2.59 with sigma of 0.04
3. Uiso/Uaniso restraints and constraints
N7 \\sim C1A \\sim C1B: within 2A with sigma of 0.04 and sigma for terminal
atoms of 0.08 within 2A
Uanis(C36) = Uanis(C1A)
Uanis(C37) = Uanis(C1B)
Uanis(N6) = Uanis(N7)
4. Rigid body (RIGU) restrains
 N7, C1A, C1B
 with sigma for 1-2 distances of 0.004 and sigma for 1-3 distances of 0.004
 C1A, C36, N6, C37, H37A, H37B, H37C, C1B, H1BA, H1BC, N7, H1BB
 with sigma for 1-2 distances of 0.004 and sigma for 1-3 distances of 0.004
5. Others
 Fixed Sof: C36(0.5) N6(0.5) C37(0.5) H37A(0.5) H37B(0.5) H37C(0.5) N7(0.5)
 C1A(0.5) C1B(0.5) H1BA(0.5) H1BB(0.5) H1BC(0.5)
6.a Aromatic/amide H refined with riding coordinates:
 C8(H8), C2(H2), C25(H25), C16(H16), C10(H10), C27(H27), C23(H23), C15(H15),
 C19(H19), C14(H14), C12(H12), C32(H32), C20(H20), C3(H3), C31(H31), C29(H29),
 C11(H11), C6(H6), C33(H33), C28(H28)
6.b Idealised Me refined as rotating group:
 C5(H5A,H5B,H5C), C22(H22A,H22B,H22C), C37(H37A,H37B,H37C), C1B(H1BA,H1BB,H1BC)
;
_olex2_exptl_crystal_mounting_method 'Paratone oil'
_olex2_submission_original_sample_id Sjcm19ar07_18_330_00
_olex2_submission_special_instructions 'No special instructions were received'
_oxdiff_exptl_absorpt_empirical_details
;
Empirical correction (ABSPACK) includes:
- Absorption correction using spherical harmonics
- Frame scaling
;
_oxdiff_exptl_absorpt_empirical_full_max 3.573
_oxdiff_exptl_absorpt_empirical_full_min 0.234

loop_
_space_group_symop_operation_xyz
'x, y, z'
'-x, -y, -z'

loop_
_atom_site_label
_atom_site_type_symbol
_atom_site_fract_x
_atom_site_fract_y
_atom_site_fract_z
_atom_site_U_iso_or_equiv
_atom_site_adp_type
_atom_site_occupancy
_atom_site_site_symmetry_order
_atom_site_calc_flag
_atom_site_refinement_flags_posn
_atom_site_refinement_flags_adp
_atom_site_refinement_flags_occupancy
_atom_site_disorder_assembly
_atom_site_disorder_group
Fe1 Fe 0.39320(13) 0.76561(15) 0.54112(14) 0.0731(7) Uani 1 1 d . . . . .
S1 S 0.9176(4) 0.2895(6) 0.6978(5) 0.162(2) Uani 1 1 d . . . . .
N1 N 0.3536(7) 0.6387(8) 0.5053(8) 0.068(2) Uani 1 1 d . . . . .
O3 O 0.5402(6) 0.6589(7) 0.6276(7) 0.085(2) Uani 1 1 d . . . . .
N2 N 0.2957(7) 0.6806(8) 0.6854(8) 0.074(3) Uani 1 1 d . . . . .
N3 N 0.3962(7) 0.9030(8) 0.5834(7) 0.069(2) Uani 1 1 d . . . . .
O1 O 0.4617(7) 0.8251(8) 0.3967(8) 0.097(3) Uani 1 1 d . . . . .
O4 O 0.8483(7) 0.6920(8) 0.8847(8) 0.099(3) Uani 1 1 d . . . . .
O2 O 0.5428(9) 0.7112(10) 0.0359(8) 0.113(3) Uani 1 1 d . . . . .
N4 N 0.2274(7) 0.9095(8) 0.4647(8) 0.075(3) Uani 1 1 d . . . . .
C13 C 0.1917(10) 0.5294(11) 0.7724(10) 0.074(3) Uani 1 1 d . . . . .
C17 C 0.2573(9) 0.5910(11) 0.6871(12) 0.080(4) Uani 1 1 d . . . . .
C34 C 0.2112(8) 1.0162(10) 0.4730(9) 0.069(3) Uani 1 1 d . . . . .
C26 C 0.2965(8) 1.0169(9) 0.5389(9) 0.066(3) Uani 1 1 d . . . . .
C8 C 0.3837(10) 0.6244(11) 0.4132(10) 0.070(3) Uani 1 1 d . . . . .
H8 H 0.366008 0.560553 0.409125 0.084 Uiso 1 1 calc R U . . .
C9 C 0.2877(9) 0.5656(11) 0.5896(11) 0.075(3) Uani 1 1 d . . . . .
C2 C 0.5282(11) 0.8627(13) 0.2118(13) 0.090(4) Uani 1 1 d . . . . .
H2 H 0.550827 0.928086 0.207038 0.108 Uiso 1 1 calc R U . . .
C1 C 0.4771(9) 0.7969(11) 0.3080(11) 0.075(3) Uani 1 1 d . . . . .
C25 C 0.4781(8) 0.8915(9) 0.6486(9) 0.065(3) Uani 1 1 d . . . . .
H25 H 0.468213 0.958927 0.662989 0.078 Uiso 1 1 calc R U . . .
C16 C 0.2726(10) 0.7001(13) 0.7787(12) 0.085(4) Uani 1 1 d . . . . .
H16 H 0.304126 0.755794 0.783015 0.102 Uiso 1 1 calc R U . . .
C10 C 0.2447(12) 0.4772(13) 0.5881(12) 0.092(4) Uani 1 1 d . . . . .
H10 H 0.260989 0.458272 0.526983 0.110 Uiso 1 1 calc R U . . .
C27 C 0.2773(10) 1.1201(10) 0.5527(10) 0.080(3) Uani 1 1 d . . . . .
H27 H 0.332771 1.120451 0.596812 0.097 Uiso 1 1 calc R U . . .
C30 C 0.1053(9) 1.1251(11) 0.4226(11) 0.081(3) Uani 1 1 d . . . . .
C18 C 0.6067(9) 0.6737(10) 0.6898(10) 0.074(3) Uani 1 1 d . . . . .
C24 C 0.5832(9) 0.7823(10) 0.7005(10) 0.072(3) Uani 1 1 d . . . . .
C23 C 0.6605(9) 0.7912(11) 0.7685(9) 0.072(3) Uani 1 1 d . . . . .
H23 H 0.641641 0.863371 0.777596 0.086 Uiso 1 1 calc R U . . .
C15 C 0.2089(12) 0.6464(15) 0.8642(12) 0.095(4) Uani 1 1 d . . . . .
H15 H 0.193490 0.668782 0.923100 0.114 Uiso 1 1 calc R U . . .
C19 C 0.7120(9) 0.5706(11) 0.7515(11) 0.081(3) Uani 1 1 d . . . . .
H19 H 0.729061 0.494736 0.749371 0.097 Uiso 1 1 calc R U . . .
C7 C 0.4398(9) 0.6955(12) 0.3210(12) 0.080(4) Uani 1 1 d . . . . .
C14 C 0.1655(10) 0.5584(14) 0.8671(11) 0.093(4) Uani 1 1 d . . . . .
H14 H 0.121279 0.519217 0.927157 0.112 Uiso 1 1 calc R U . . .
C12 C 0.1510(10) 0.4390(13) 0.7681(12) 0.091(4) Uani 1 1 d . . . . .
H12 H 0.107066 0.396035 0.826100 0.109 Uiso 1 1 calc R U . . .
C4 C 0.5134(11) 0.7340(14) 0.1304(12) 0.088(4) Uani 1 1 d . . . . .
C32 C 0.0431(11) 1.0121(12) 0.3484(11) 0.091(4) Uani 1 1 d . . . . .
H32 H -0.012580 1.007179 0.307899 0.110 Uiso 1 1 calc R U . . .
C20 C 0.7881(9) 0.5828(12) 0.8141(11) 0.085(4) Uani 1 1 d . . . . .
H20 H 0.857033 0.515796 0.852106 0.102 Uiso 1 1 calc R U . . .
C21 C 0.7630(9) 0.6924(11) 0.8206(10) 0.075(3) Uani 1 1 d . . . . .
C3 C 0.5473(10) 0.8348(13) 0.1214(12) 0.092(4) Uani 1 1 d . . . . .
H3 H 0.581595 0.881060 0.055918 0.111 Uiso 1 1 calc R U . . .
C31 C 0.0235(11) 1.1190(13) 0.3557(12) 0.101(4) Uani 1 1 d . . . . .
H31 H -0.043375 1.188711 0.317323 0.122 Uiso 1 1 calc R U . . .
C29 C 0.0902(10) 1.2286(11) 0.4381(11) 0.087(4) Uani 1 1 d . . . . .
H29 H 0.022481 1.299296 0.405463 0.104 Uiso 1 1 calc R U . . .
C11 C 0.1791(13) 0.4173(14) 0.6746(14) 0.103(4) Uani 1 1 d . . . . .
H11 H 0.152100 0.358970 0.669758 0.124 Uiso 1 1 calc R U . . .
C5 C 0.4970(12) 0.6230(14) 0.0321(12) 0.107(5) Uani 1 1 d . . . . .
H5A H 0.508655 0.625552 -0.041843 0.161 Uiso 1 1 calc R U . . .
H5B H 0.412817 0.644007 0.045568 0.161 Uiso 1 1 calc R U . . .
H5C H 0.538789 0.539872 0.090118 0.161 Uiso 1 1 calc R U . . .
C6 C 0.4621(10) 0.6686(13) 0.2242(12) 0.088(4) Uani 1 1 d . . . . .
H6 H 0.439946 0.603658 0.227230 0.106 Uiso 1 1 calc R U . . .
C33 C 0.1479(10) 0.9067(12) 0.4017(11) 0.092(4) Uani 1 1 d . . . . .
H33 H 0.161764 0.834963 0.393015 0.110 Uiso 1 1 calc R U . . .
C22 C 0.8227(11) 0.7956(14) 0.9060(13) 0.106(5) Uani 1 1 d . . . . .
H22A H 0.806671 0.871510 0.834552 0.160 Uiso 1 1 calc R U . . .
H22B H 0.890318 0.786393 0.946687 0.160 Uiso 1 1 calc R U . . .
H22C H 0.753505 0.799758 0.951266 0.160 Uiso 1 1 calc R U . . .
C28 C 0.1740(11) 1.2284(11) 0.5013(12) 0.091(4) Uani 1 1 d . . . . .
H28 H 0.163549 1.299083 0.510636 0.109 Uiso 1 1 calc R U . . .
N5 N 0.9341(13) 0.2625(15) 0.9163(13) 0.140(6) Uani 1 1 d . . . . .
C35 C 0.9238(14) 0.2747(15) 0.8278(18) 0.129(6) Uani 1 1 d . . . . .
C36 C 0.264(6) 0.940(6) 0.889(5) 0.141(9) Uani 0.5 1 d . . P A 1
N6 N 0.319(3) 0.913(5) 0.847(4) 0.165(11) Uani 0.5 1 d . . P A 1
C37 C 0.209(13) 0.957(12) 1.012(7) 0.179(17) Uani 0.5 1 d . . P A 1
H37A H 0.135038 1.027050 0.991577 0.268 Uiso 0.5 1 calc R U P A 1
H37B H 0.266895 0.973130 1.043433 0.268 Uiso 0.5 1 calc R U P A 1
H37C H 0.193747 0.881809 1.068694 0.268 Uiso 0.5 1 calc R U P A 1
N7 N 0.249(3) 0.944(5) 0.825(4) 0.165(11) Uani 0.5 1 d D U P B 2
C1A C 0.232(6) 0.959(6) 0.905(4) 0.141(9) Uani 0.5 1 d D U P B 2
C1B C 0.183(14) 0.988(11) 0.998(6) 0.179(17) Uani 0.5 1 d D U P B 2
H1BA H 0.199587 1.061138 0.988549 0.268 Uiso 0.5 1 calc R U P B 2
H1BB H 0.219969 0.917799 1.070113 0.268 Uiso 0.5 1 calc R U P B 2
H1BC H 0.097872 1.004119 0.998397 0.268 Uiso 0.5 1 calc R U P B 2

loop_
_atom_site_aniso_label
_atom_site_aniso_U_11
_atom_site_aniso_U_22
_atom_site_aniso_U_33
_atom_site_aniso_U_23
_atom_site_aniso_U_13
_atom_site_aniso_U_12
Fe1 0.0775(10) 0.0755(11) 0.0799(12) -0.0507(10) -0.0172(8) -0.0117(7)
S1 0.133(3) 0.229(6) 0.195(6) -0.163(5) -0.008(3) -0.039(4)
N1 0.057(5) 0.076(6) 0.078(6) -0.049(6) -0.004(4) -0.010(4)
O3 0.075(4) 0.081(5) 0.112(6) -0.067(5) -0.025(4) 0.003(4)
N2 0.075(5) 0.076(6) 0.063(6) -0.036(5) -0.020(4) -0.003(4)
N3 0.068(5) 0.072(6) 0.071(6) -0.044(5) -0.001(4) -0.010(4)
O1 0.088(5) 0.103(6) 0.131(8) -0.074(6) -0.002(5) -0.033(5)
O4 0.087(5) 0.112(6) 0.106(7) -0.062(6) -0.033(5) -0.012(4)
O2 0.148(8) 0.126(8) 0.090(7) -0.070(7) 0.019(6) -0.048(6)
N4 0.072(5) 0.084(6) 0.077(6) -0.049(6) -0.013(4) -0.015(4)
C13 0.068(7) 0.077(8) 0.063(8) -0.021(7) -0.007(6) -0.022(6)
C17 0.063(6) 0.083(8) 0.097(10) -0.048(8) -0.037(6) -0.003(6)
C34 0.060(5) 0.073(7) 0.072(7) -0.040(6) -0.004(5) -0.006(5)
C26 0.065(6) 0.063(6) 0.061(7) -0.032(6) -0.012(5) 0.000(5)
C8 0.078(7) 0.072(7) 0.070(8) -0.046(7) -0.010(6) -0.011(6)
C9 0.071(6) 0.086(8) 0.082(8) -0.055(7) -0.013(6) -0.013(6)
C2 0.093(8) 0.100(10) 0.103(11) -0.065(9) 0.022(8) -0.041(7)
C1 0.078(7) 0.091(8) 0.078(8) -0.060(8) 0.010(6) -0.020(6)
C25 0.070(6) 0.066(6) 0.068(7) -0.041(6) -0.006(5) -0.016(5)
C16 0.078(7) 0.105(9) 0.092(10) -0.066(9) -0.009(7) -0.018(7)
C10 0.119(10) 0.099(10) 0.082(10) -0.048(9) 0.007(8) -0.056(8)
C27 0.085(7) 0.070(7) 0.081(8) -0.041(7) -0.015(6) -0.003(5)
C30 0.066(6) 0.080(8) 0.080(8) -0.036(7) -0.006(6) -0.002(5)
C18 0.077(6) 0.069(7) 0.083(8) -0.048(7) -0.003(6) -0.008(5)
C24 0.075(6) 0.077(7) 0.075(8) -0.046(7) -0.002(5) -0.020(5)
C23 0.071(6) 0.077(7) 0.070(7) -0.036(6) -0.008(5) -0.019(5)
C15 0.092(9) 0.131(12) 0.063(9) -0.056(9) 0.000(7) -0.019(8)
C19 0.070(6) 0.073(7) 0.099(9) -0.047(7) -0.010(6) -0.008(5)
C7 0.058(6) 0.095(9) 0.106(10) -0.069(9) -0.007(6) -0.009(6)
C14 0.076(7) 0.117(11) 0.071(9) -0.036(9) -0.001(6) -0.022(7)
C12 0.080(7) 0.103(10) 0.088(10) -0.039(9) 0.000(7) -0.035(7)
C4 0.087(8) 0.114(10) 0.082(9) -0.068(9) 0.015(7) -0.025(7)
C32 0.092(8) 0.088(9) 0.080(9) -0.030(8) -0.033(7) -0.014(7)
C20 0.061(6) 0.090(8) 0.099(10) -0.046(8) -0.024(6) -0.005(5)
C21 0.071(6) 0.076(8) 0.073(8) -0.030(7) -0.008(6) -0.021(5)
C3 0.088(8) 0.096(9) 0.097(10) -0.050(9) -0.001(7) -0.026(7)
C31 0.087(8) 0.099(10) 0.098(10) -0.046(9) -0.027(7) 0.004(7)
C29 0.078(7) 0.067(7) 0.098(10) -0.041(7) -0.008(6) 0.006(5)
C11 0.117(11) 0.099(10) 0.103(12) -0.043(10) -0.021(9) -0.043(9)
C5 0.128(11) 0.114(11) 0.110(12) -0.076(10) 0.012(9) -0.042(9)
C6 0.079(7) 0.109(10) 0.103(11) -0.078(10) -0.006(7) -0.015(7)
C33 0.092(8) 0.094(9) 0.086(9) -0.040(8) -0.034(7) -0.016(6)
C22 0.093(8) 0.127(11) 0.115(11) -0.076(10) -0.033(8) -0.012(7)
C28 0.098(8) 0.069(8) 0.108(10) -0.054(8) -0.014(7) -0.002(6)
N5 0.144(11) 0.150(13) 0.123(12) -0.077(11) -0.037(9) -0.009(9)
C35 0.116(11) 0.105(11) 0.170(18) -0.087(13) -0.032(11) 0.005(9)
C36 0.16(3) 0.13(2) 0.205(17) -0.129(15) 0.009(15) -0.046(17)
N6 0.15(3) 0.19(2) 0.21(2) -0.16(2) -0.01(2) -0.02(2)
C37 0.19(6) 0.13(5) 0.24(2) -0.13(3) 0.09(3) -0.04(3)
N7 0.15(3) 0.19(2) 0.21(2) -0.16(2) -0.01(2) -0.02(2)
C1A 0.16(3) 0.13(2) 0.205(17) -0.129(15) 0.009(15) -0.046(17)
C1B 0.19(6) 0.13(5) 0.24(2) -0.13(3) 0.09(3) -0.04(3)

loop_
_atom_type_symbol
_atom_type_description
_atom_type_scat_dispersion_real
_atom_type_scat_dispersion_imag
_atom_type_scat_source
C C 0.0033 0.0016 'International Tables Vol C Tables 4.2.6.8 and 6.1.1.4'
H H 0.0000 0.0000 'International Tables Vol C Tables 4.2.6.8 and 6.1.1.4'
Fe Fe 0.3463 0.8444 'International Tables Vol C Tables 4.2.6.8 and 6.1.1.4'
N N 0.0061 0.0033 'International Tables Vol C Tables 4.2.6.8 and 6.1.1.4'
O O 0.0106 0.0060 'International Tables Vol C Tables 4.2.6.8 and 6.1.1.4'
S S 0.1246 0.1234 'International Tables Vol C Tables 4.2.6.8 and 6.1.1.4'

loop_
_geom_angle_atom_site_label_1
_geom_angle_atom_site_label_2
_geom_angle_atom_site_label_3
_geom_angle
_geom_angle_site_symmetry_1
_geom_angle_site_symmetry_3
_geom_angle_publ_flag
N1 Fe1 N2 77.9(4) . . ?
N1 Fe1 N3 168.4(3) . . ?
N1 Fe1 N4 93.3(3) . . ?
O3 Fe1 N1 99.1(3) . . ?
O3 Fe1 N2 90.5(4) . . ?
O3 Fe1 N3 89.4(3) . . ?
O3 Fe1 N4 166.6(3) . . ?
N3 Fe1 N2 94.3(3) . . ?
N3 Fe1 N4 77.7(3) . . ?
O1 Fe1 N1 88.8(3) . . ?
O1 Fe1 O3 96.1(4) . . ?
O1 Fe1 N2 166.0(3) . . ?
O1 Fe1 N3 98.2(3) . . ?
O1 Fe1 N4 89.2(4) . . ?
N4 Fe1 N2 87.2(3) . . ?
C8 N1 Fe1 124.7(9) . . ?
C8 N1 C9 120.4(9) . . ?
C9 N1 Fe1 114.9(6) . . ?
C18 O3 Fe1 131.6(6) . . ?
C17 N2 Fe1 116.2(8) . . ?
C16 N2 Fe1 128.2(9) . . ?
C16 N2 C17 115.4(12) . . ?
C26 N3 Fe1 115.9(6) . . ?
C25 N3 Fe1 125.5(6) . . ?
C25 N3 C26 118.6(7) . . ?
C1 O1 Fe1 135.3(8) . . ?
C21 O4 C22 117.6(8) . . ?
C4 O2 C5 115.8(11) . . ?
C34 N4 Fe1 114.1(6) . . ?
C33 N4 Fe1 125.6(7) . . ?
C33 N4 C34 120.0(9) . . ?
C17 C13 C14 118.4(12) . . ?
C17 C13 C12 120.9(11) . . ?
C12 C13 C14 120.8(14) . . ?
N2 C17 C13 123.4(11) . . ?
N2 C17 C9 115.4(13) . . ?
C13 C17 C9 121.2(11) . . ?
N4 C34 C26 118.8(9) . . ?
N4 C34 C30 121.5(9) . . ?
C26 C34 C30 119.5(9) . . ?
C34 C26 N3 113.3(8) . . ?
C27 C26 N3 127.7(8) . . ?
C27 C26 C34 119.0(9) . . ?
N1 C8 H8 116.9 . . ?
N1 C8 C7 126.2(10) . . ?
C7 C8 H8 116.9 . . ?
N1 C9 C17 115.6(10) . . ?
C10 C9 N1 128.4(10) . . ?
C10 C9 C17 116.0(13) . . ?
C1 C2 H2 119.1 . . ?
C1 C2 C3 121.7(12) . . ?
C3 C2 H2 119.2 . . ?
O1 C1 C2 120.2(11) . . ?
O1 C1 C7 117.6(12) . . ?
C2 C1 C7 122.2(10) . . ?
N3 C25 H25 117.5 . . ?
N3 C25 C24 125.0(8) . . ?
C24 C25 H25 117.5 . . ?
N2 C16 H16 117.4 . . ?
C15 C16 N2 125.2(12) . . ?
C15 C16 H16 117.4 . . ?
C9 C10 H10 119.3 . . ?
C11 C10 C9 121.4(12) . . ?
C11 C10 H10 119.3 . . ?
C26 C27 H27 119.2 . . ?
C26 C27 C28 121.5(10) . . ?
C28 C27 H27 119.3 . . ?
C31 C30 C34 116.7(10) . . ?
C29 C30 C34 119.3(10) . . ?
C29 C30 C31 123.9(10) . . ?
O3 C18 C24 124.9(9) . . ?
O3 C18 C19 118.3(8) . . ?
C24 C18 C19 116.9(9) . . ?
C18 C24 C25 123.5(9) . . ?
C18 C24 C23 121.4(10) . . ?
C23 C24 C25 115.1(8) . . ?
C24 C23 H23 120.4 . . ?
C21 C23 C24 119.2(9) . . ?
C21 C23 H23 120.4 . . ?
C16 C15 H15 119.6 . . ?
C16 C15 C14 120.8(11) . . ?
C14 C15 H15 119.6 . . ?
C18 C19 H19 119.6 . . ?
C20 C19 C18 120.8(10) . . ?
C20 C19 H19 119.6 . . ?
C8 C7 C1 127.3(10) . . ?
C8 C7 C6 118.2(11) . . ?
C1 C7 C6 114.4(13) . . ?
C13 C14 H14 121.7 . . ?
C15 C14 C13 116.6(13) . . ?
C15 C14 H14 121.7 . . ?
C13 C12 H12 121.4 . . ?
C11 C12 C13 117.1(14) . . ?
C11 C12 H12 121.5 . . ?
O2 C4 C3 113.0(14) . . ?
C6 C4 O2 126.3(12) . . ?
C6 C4 C3 120.7(11) . . ?
C31 C32 H32 119.6 . . ?
C31 C32 C33 120.8(10) . . ?
C33 C32 H32 119.6 . . ?
C19 C20 H20 119.8 . . ?
C21 C20 C19 120.4(10) . . ?
C21 C20 H20 119.8 . . ?
C23 C21 O4 124.7(9) . . ?
C20 C21 O4 114.2(9) . . ?
C20 C21 C23 121.1(9) . . ?
C2 C3 C4 118.5(14) . . ?
C2 C3 H3 120.7 . . ?
C4 C3 H3 120.8 . . ?
C30 C31 H31 120.0 . . ?
C32 C31 C30 120.0(11) . . ?
C32 C31 H31 120.0 . . ?
C30 C29 H29 119.7 . . ?
C30 C29 C28 120.5(10) . . ?
C28 C29 H29 119.8 . . ?
C10 C11 H11 118.3 . . ?
C12 C11 C10 123.3(13) . . ?
C12 C11 H11 118.3 . . ?
O2 C5 H5A 109.5 . . ?
O2 C5 H5B 109.5 . . ?
O2 C5 H5C 109.4 . . ?
H5A C5 H5B 109.5 . . ?
H5A C5 H5C 109.5 . . ?
H5B C5 H5C 109.5 . . ?
C7 C6 H6 118.7 . . ?
C4 C6 C7 122.5(12) . . ?
C4 C6 H6 118.7 . . ?
N4 C33 C32 120.8(11) . . ?
N4 C33 H33 119.6 . . ?
C32 C33 H33 119.6 . . ?
O4 C22 H22A 109.4 . . ?
O4 C22 H22B 109.5 . . ?
O4 C22 H22C 109.5 . . ?
H22A C22 H22B 109.5 . . ?
H22A C22 H22C 109.5 . . ?
H22B C22 H22C 109.5 . . ?
C27 C28 H28 119.9 . . ?
C29 C28 C27 120.1(10) . . ?
C29 C28 H28 120.0 . . ?
N5 C35 S1 176.6(17) . . ?
N6 C36 C37 156(7) . . ?
C36 C37 H37A 113.6 . . ?
C36 C37 H37B 111.8 . . ?
C36 C37 H37C 112.9 . . ?
H37A C37 H37B 106.3 . . ?
H37A C37 H37C 105.7 . . ?
H37B C37 H37C 105.9 . . ?
N7 C1A C1B 168(6) . . ?
C1A C1B H1BA 110.5 . . ?
C1A C1B H1BB 111.9 . . ?
C1A C1B H1BC 111.4 . . ?
H1BA C1B H1BB 107.8 . . ?
H1BA C1B H1BC 107.5 . . ?
H1BB C1B H1BC 107.5 . . ?

loop_
_geom_bond_atom_site_label_1
_geom_bond_atom_site_label_2
_geom_bond_distance
_geom_bond_site_symmetry_2
_geom_bond_publ_flag
Fe1 N1 2.081(8) . ?
Fe1 O3 1.892(6) . ?
Fe1 N2 2.132(10) . ?
Fe1 N3 2.081(7) . ?
Fe1 O1 1.894(10) . ?
Fe1 N4 2.124(8) . ?
S1 C35 1.65(2) . ?
N1 C8 1.308(13) . ?
N1 C9 1.427(15) . ?
O3 C18 1.314(11) . ?
N2 C17 1.352(14) . ?
N2 C16 1.352(13) . ?
N3 C26 1.428(11) . ?
N3 C25 1.297(11) . ?
O1 C1 1.358(12) . ?
O4 C21 1.389(11) . ?
O4 C22 1.401(13) . ?
O2 C4 1.394(13) . ?
O2 C5 1.422(14) . ?
N4 C34 1.359(12) . ?
N4 C33 1.347(12) . ?
C13 C17 1.369(17) . ?
C13 C14 1.439(16) . ?
C13 C12 1.414(17) . ?
C17 C9 1.452(15) . ?
C34 C26 1.412(13) . ?
C34 C30 1.443(14) . ?
C26 C27 1.349(13) . ?
C8 H8 0.9300 . ?
C8 C7 1.389(17) . ?
C9 C10 1.390(16) . ?
C2 H2 0.9300 . ?
C2 C1 1.362(17) . ?
C2 C3 1.374(17) . ?
C1 C7 1.430(17) . ?
C25 H25 0.9300 . ?
C25 C24 1.442(13) . ?
C16 H16 0.9300 . ?
C16 C15 1.320(18) . ?
C10 H10 0.9300 . ?
C10 C11 1.368(18) . ?
C27 H27 0.9300 . ?
C27 C28 1.423(14) . ?
C30 C31 1.429(16) . ?
C30 C29 1.376(15) . ?
C18 C24 1.385(13) . ?
C18 C19 1.436(14) . ?
C24 C23 1.419(13) . ?
C23 H23 0.9300 . ?
C23 C21 1.368(14) . ?
C15 H15 0.9300 . ?
C15 C14 1.363(18) . ?
C19 H19 0.9300 . ?
C19 C20 1.382(13) . ?
C7 C6 1.450(15) . ?
C14 H14 0.9300 . ?
C12 H12 0.9300 . ?
C12 C11 1.373(18) . ?
C4 C3 1.418(18) . ?
C4 C6 1.342(18) . ?
C32 H32 0.9300 . ?
C32 C31 1.347(16) . ?
C32 C33 1.422(15) . ?
C20 H20 0.9300 . ?
C20 C21 1.366(15) . ?
C3 H3 0.9300 . ?
C31 H31 0.9300 . ?
C29 H29 0.9300 . ?
C29 C28 1.366(16) . ?
C11 H11 0.9300 . ?
C5 H5A 0.9600 . ?
C5 H5B 0.9600 . ?
C5 H5C 0.9600 . ?
C6 H6 0.9300 . ?
C33 H33 0.9300 . ?
C22 H22A 0.9600 . ?
C22 H22B 0.9600 . ?
C22 H22C 0.9600 . ?
C28 H28 0.9300 . ?
N5 C35 1.124(19) . ?
C36 N6 0.89(4) . ?
C36 C37 1.77(6) . ?
C37 H37A 1.0037 . ?
C37 H37B 0.9969 . ?
C37 H37C 1.0012 . ?
N7 C1A 1.141(9) . ?
C1A C1B 1.458(10) . ?
C1B H1BA 0.9762 . ?
C1B H1BB 0.9785 . ?
C1B H1BC 0.9777 . ?

loop_
_geom_torsion_atom_site_label_1
_geom_torsion_atom_site_label_2
_geom_torsion_atom_site_label_3
_geom_torsion_atom_site_label_4
_geom_torsion
_geom_torsion_site_symmetry_1
_geom_torsion_site_symmetry_2
_geom_torsion_site_symmetry_3
_geom_torsion_site_symmetry_4
_geom_torsion_publ_flag
Fe1 N1 C8 C7 -4.4(14) . . . . ?
Fe1 N1 C9 C17 0.4(11) . . . . ?
Fe1 N1 C9 C10 177.5(9) . . . . ?
Fe1 O3 C18 C24 -3.7(19) . . . . ?
Fe1 O3 C18 C19 176.4(8) . . . . ?
Fe1 N2 C17 C13 -178.7(8) . . . . ?
Fe1 N2 C17 C9 -0.3(10) . . . . ?
Fe1 N2 C16 C15 178.3(9) . . . . ?
Fe1 N3 C26 C34 0.3(12) . . . . ?
Fe1 N3 C26 C27 -179.4(10) . . . . ?
Fe1 N3 C25 C24 1.8(17) . . . . ?
Fe1 O1 C1 C2 177.8(8) . . . . ?
Fe1 O1 C1 C7 -3.3(15) . . . . ?
Fe1 N4 C34 C26 -6.1(14) . . . . ?
Fe1 N4 C34 C30 178.0(9) . . . . ?
Fe1 N4 C33 C32 -175.9(9) . . . . ?
N1 Fe1 O3 C18 -169.8(10) . . . . ?
N1 Fe1 O1 C1 0.4(10) . . . . ?
N1 C8 C7 C1 0.8(17) . . . . ?
N1 C8 C7 C6 -177.7(9) . . . . ?
N1 C9 C10 C11 -177.8(11) . . . . ?
O3 Fe1 O1 C1 99.5(10) . . . . ?
O3 C18 C24 C25 3(2) . . . . ?
O3 C18 C24 C23 -179.3(11) . . . . ?
O3 C18 C19 C20 177.1(11) . . . . ?
N2 Fe1 O3 C18 -91.9(11) . . . . ?
N2 Fe1 O1 C1 -17.8(19) . . . . ?
N2 C17 C9 N1 -0.1(12) . . . . ?
N2 C17 C9 C10 -177.6(9) . . . . ?
N2 C16 C15 C14 4(2) . . . . ?
N3 Fe1 O3 C18 2.4(11) . . . . ?
N3 Fe1 O1 C1 -170.3(9) . . . . ?
N3 C26 C27 C28 178.9(12) . . . . ?
N3 C25 C24 C18 -2(2) . . . . ?
N3 C25 C24 C23 179.9(10) . . . . ?
O1 Fe1 O3 C18 100.5(11) . . . . ?
O1 C1 C7 C8 3.1(16) . . . . ?
O1 C1 C7 C6 -178.4(8) . . . . ?
O2 C4 C3 C2 -177.0(10) . . . . ?
O2 C4 C6 C7 177.1(10) . . . . ?
N4 Fe1 O3 C18 -12(2) . . . . ?
N4 Fe1 O1 C1 -92.9(10) . . . . ?
N4 C34 C26 N3 3.9(15) . . . . ?
N4 C34 C26 C27 -176.3(11) . . . . ?
N4 C34 C30 C31 -4.9(18) . . . . ?
N4 C34 C30 C29 176.8(12) . . . . ?
C13 C17 C9 N1 178.3(9) . . . . ?
C13 C17 C9 C10 0.9(15) . . . . ?
C13 C12 C11 C10 1(2) . . . . ?
C17 N2 C16 C15 -5.5(16) . . . . ?
C17 C13 C14 C15 0.0(16) . . . . ?
C17 C13 C12 C11 -0.7(17) . . . . ?
C17 C9 C10 C11 -0.7(17) . . . . ?
C34 N4 C33 C32 -3.4(19) . . . . ?
C34 C26 C27 C28 -0.8(19) . . . . ?
C34 C30 C31 C32 4(2) . . . . ?
C34 C30 C29 C28 0(2) . . . . ?
C26 N3 C25 C24 179.5(10) . . . . ?
C26 C34 C30 C31 179.2(11) . . . . ?
C26 C34 C30 C29 0.9(18) . . . . ?
C26 C27 C28 C29 1(2) . . . . ?
C8 N1 C9 C17 -179.0(8) . . . . ?
C8 N1 C9 C10 -1.8(16) . . . . ?
C8 C7 C6 C4 178.6(11) . . . . ?
C9 N1 C8 C7 174.9(9) . . . . ?
C9 C10 C11 C12 0(2) . . . . ?
C2 C1 C7 C8 -178.0(11) . . . . ?
C2 C1 C7 C6 0.6(15) . . . . ?
C1 C2 C3 C4 -0.6(19) . . . . ?
C1 C7 C6 C4 -0.1(16) . . . . ?
C25 N3 C26 C34 -177.6(10) . . . . ?
C25 N3 C26 C27 2.7(18) . . . . ?
C25 C24 C23 C21 -179.5(11) . . . . ?
C16 N2 C17 C13 4.7(14) . . . . ?
C16 N2 C17 C9 -176.9(8) . . . . ?
C16 C15 C14 C13 -0.7(18) . . . . ?
C30 C34 C26 N3 179.9(10) . . . . ?
C30 C34 C26 C27 -0.3(18) . . . . ?
C30 C29 C28 C27 -1(2) . . . . ?
C18 C24 C23 C21 2.8(18) . . . . ?
C18 C19 C20 C21 2(2) . . . . ?
C24 C18 C19 C20 -2.8(18) . . . . ?
C24 C23 C21 O4 176.9(11) . . . . ?
C24 C23 C21 C20 -4.1(19) . . . . ?
C19 C18 C24 C25 -176.8(11) . . . . ?
C19 C18 C24 C23 0.6(18) . . . . ?
C19 C20 C21 O4 -178.9(11) . . . . ?
C19 C20 C21 C23 2(2) . . . . ?
C14 C13 C17 N2 -2.1(15) . . . . ?
C14 C13 C17 C9 179.6(9) . . . . ?
C14 C13 C12 C11 179.6(10) . . . . ?
C12 C13 C17 N2 178.2(9) . . . . ?
C12 C13 C17 C9 -0.2(16) . . . . ?
C12 C13 C14 C15 179.7(10) . . . . ?
C3 C2 C1 O1 178.7(10) . . . . ?
C3 C2 C1 C7 -0.2(18) . . . . ?
C3 C4 C6 C7 -0.8(18) . . . . ?
C31 C30 C29 C28 -178.5(13) . . . . ?
C31 C32 C33 N4 3(2) . . . . ?
C29 C30 C31 C32 -177.7(13) . . . . ?
C5 O2 C4 C3 -171.9(10) . . . . ?
C5 O2 C4 C6 10.2(18) . . . . ?
C6 C4 C3 C2 1.1(18) . . . . ?
C33 N4 C34 C26 -179.5(11) . . . . ?
C33 N4 C34 C30 4.6(18) . . . . ?
C33 C32 C31 C30 -3(2) . . . . ?
C22 O4 C21 C23 5.9(19) . . . . ?
C22 O4 C21 C20 -173.2(12) . . . . ?
